data_4026015
loop_
_publ_author_name
'Joseph J. Topczewski'
'John G. Kodet'
'David F. Wiemer'

_publ_section_title
;
 Exploration of Cascade Cyclizations Terminated by Tandem Aromatic
 Substitution: Total Synthesis of (+)-Schweinfurthin A
;
_journal_name_full 'Journal of Organic Chemistry'
_journal_page_first 909
_journal_page_last 919
_journal_paper_doi 10.1021/jo1022102
_journal_volume 76
_journal_year 2011
_chemical_formula_moiety 'C20 H26 O5'
_chemical_formula_sum 'C20 H26 O5'
_chemical_formula_weight 346.41
_chemical_name_systematic
; 
 ? 
;
_space_group_IT_number 33
_symmetry_cell_setting orthorhombic
_symmetry_space_group_name_Hall 'P 2c -2n'
_symmetry_space_group_name_H-M 'P n a 21'
_atom_sites_solution_hydrogens geom
_atom_sites_solution_primary direct
_atom_sites_solution_secondary difmap
_audit_creation_method SHELXL-97
_cell_angle_alpha 90.00
_cell_angle_beta 90.00
_cell_angle_gamma 90.00
_cell_formula_units_Z 4
_cell_length_a 20.663(3)
_cell_length_b 14.7908(16)
_cell_length_c 6.0694(7)
_cell_measurement_reflns_used 8672
_cell_measurement_temperature 190(2)
_cell_measurement_theta_max 27.9
_cell_measurement_theta_min 1.0
_cell_volume 1854.9(4)
_computing_cell_refinement 'HKL Scalepack (Otwinowski & Minor,1997)'
_computing_data_collection 'Collect (Nonius BV, 1997-2000)'
_computing_data_reduction 'HKL Denzo, Scalepack (Otwinowski & Minor,1997)'
_computing_molecular_graphics 'SHELXTL v6.1 (Sheldrick, 2008)'
_computing_publication_material 'SHELXTL v6.1 (Sheldrick, 2008)'
_computing_structure_refinement 'SHELXTL v6.1 (Sheldrick, 2008)'
_computing_structure_solution 'SHELXTL v6.1 (Sheldrick, 2008)'
_diffrn_ambient_temperature 190(2)
_diffrn_detector_area_resol_mean 9
_diffrn_measured_fraction_theta_full 0.995
_diffrn_measured_fraction_theta_max 0.995
_diffrn_measurement_device_type 'Nonius KappaCCD'
_diffrn_measurement_method 'CCD phi and omega scans'
_diffrn_radiation_monochromator graphite
_diffrn_radiation_source 'fine-focus sealed tube'
_diffrn_radiation_type MoK\a
_diffrn_radiation_wavelength 0.71073
_diffrn_reflns_av_R_equivalents 0.0537
_diffrn_reflns_av_sigmaI/netI 0.0245
_diffrn_reflns_limit_h_max 27
_diffrn_reflns_limit_h_min -27
_diffrn_reflns_limit_k_max 18
_diffrn_reflns_limit_k_min -19
_diffrn_reflns_limit_l_max 7
_diffrn_reflns_limit_l_min -7
_diffrn_reflns_number 38562
_diffrn_reflns_theta_full 27.92
_diffrn_reflns_theta_max 27.9
_diffrn_reflns_theta_min 2.9
_diffrn_standards_number 0
_exptl_absorpt_coefficient_mu 0.088
_exptl_absorpt_correction_T_max 0.9792
_exptl_absorpt_correction_T_min 0.9723
_exptl_absorpt_correction_type multi-scan
_exptl_absorpt_process_details 'HKL Scalepack (Otwinowski & Minor,1997)'
_exptl_crystal_colour colorless
_exptl_crystal_density_diffrn 1.240
_exptl_crystal_description block
_exptl_crystal_F_000 744
_exptl_crystal_size_max 0.32
_exptl_crystal_size_mid 0.30
_exptl_crystal_size_min 0.24
_refine_diff_density_max 0.470
_refine_diff_density_min -0.248
_refine_diff_density_rms 0.043
_refine_ls_extinction_method none
_refine_ls_goodness_of_fit_ref 1.075
_refine_ls_hydrogen_treatment constr
_refine_ls_matrix_type full
_refine_ls_number_parameters 261
_refine_ls_number_reflns 2414
_refine_ls_number_restraints 52
_refine_ls_restrained_S_all 1.074
_refine_ls_R_factor_all 0.0521
_refine_ls_R_factor_gt 0.0465
_refine_ls_shift/su_max 0.001
_refine_ls_shift/su_mean 0.000
_refine_ls_structure_factor_coef Fsqd
_refine_ls_weighting_details 'calc w=1/[\s^2^(Fo^2^)+(0.0820P)^2^+0.4167P] where P=(Fo^2^+2Fc^2^)/3'
_refine_ls_weighting_scheme calc
_refine_ls_wR_factor_gt 0.1290
_refine_ls_wR_factor_ref 0.1350
_reflns_number_gt 2181
_reflns_number_total 2414
_reflns_threshold_expression >2sigma(I)
_cod_data_source_file jo1022102_si_002.cif
_cod_data_source_block wie101z
_cod_database_code 4026015

loop_
_symmetry_equiv_pos_as_xyz
'x, y, z'
'-x, -y, z+1/2'
'x+1/2, -y+1/2, z'
'-x+1/2, y+1/2, z+1/2'

loop_
_atom_site_label
_atom_site_type_symbol
_atom_site_fract_x
_atom_site_fract_y
_atom_site_fract_z
_atom_site_U_iso_or_equiv
_atom_site_adp_type
_atom_site_occupancy
_atom_site_symmetry_multiplicity
_atom_site_calc_flag
_atom_site_refinement_flags
_atom_site_disorder_assembly
_atom_site_disorder_group
C1 C 0.78149(12) 0.57993(16) 0.2790(5) 0.0333(5) Uani 1 1 d . . .
C6 C 0.78724(13) 0.66194(16) 0.1251(5) 0.0384(6) Uani 1 1 d . . .
H6A H 0.8280 0.6936 0.1545 0.058 Uiso 1 1 calc R . .
H6B H 0.7508 0.7031 0.1510 0.058 Uiso 1 1 calc R . .
H6C H 0.7866 0.6415 -0.0285 0.058 Uiso 1 1 calc R . .
C7 C 0.77981(14) 0.6165(2) 0.5178(6) 0.0438(6) Uani 1 1 d . . .
H7A H 0.8189 0.6521 0.5461 0.066 Uiso 1 1 calc R . .
H7B H 0.7779 0.5657 0.6213 0.066 Uiso 1 1 calc R . .
H7C H 0.7416 0.6548 0.5373 0.066 Uiso 1 1 calc R . .
C2 C 0.83742(12) 0.51587(18) 0.2334(5) 0.0385(6) Uani 1 1 d . . .
H2 H 0.8801 0.5476 0.2249 0.046 Uiso 1 1 calc R . .
O2 O 0.81773(9) 0.47770(13) 0.0254(4) 0.0408(4) Uani 1 1 d . . .
C3 C 0.83896(13) 0.43327(19) 0.3848(6) 0.0424(6) Uani 1 1 d . . .
H3A H 0.8288 0.4499 0.5389 0.051 Uiso 1 1 calc R . .
H3B H 0.8816 0.4027 0.3800 0.051 Uiso 1 1 calc R . .
C4 C 0.78495(14) 0.37303(17) 0.2830(6) 0.0435(6) Uani 1 1 d . . .
H4A H 0.8031 0.3173 0.2168 0.052 Uiso 1 1 calc R . .
H4B H 0.7519 0.3564 0.3939 0.052 Uiso 1 1 calc R . .
C4A C 0.75724(12) 0.43577(16) 0.1079(5) 0.0350(5) Uani 1 1 d . . .
C5 C 0.72316(14) 0.39205(19) -0.0830(5) 0.0421(6) Uani 1 1 d . . .
H5A H 0.7517 0.3469 -0.1504 0.063 Uiso 1 1 calc R . .
H5B H 0.7120 0.4382 -0.1923 0.063 Uiso 1 1 calc R . .
H5C H 0.6836 0.3625 -0.0307 0.063 Uiso 1 1 calc R . .
C9A C 0.72293(10) 0.51607(14) 0.2277(4) 0.0262(4) Uani 1 1 d . . .
H9A H 0.7073 0.4922 0.3724 0.031 Uiso 1 1 calc R . .
C9 C 0.66364(11) 0.55641(16) 0.1106(5) 0.0311(5) Uani 1 1 d . . .
H9B H 0.6780 0.5868 -0.0262 0.037 Uiso 1 1 calc R . .
H9C H 0.6340 0.5068 0.0684 0.037 Uiso 1 1 calc R . .
C6' C 0.62701(10) 0.62376(14) 0.2515(4) 0.0287(5) Uani 1 1 d D A .
C1' C 0.59656(10) 0.59805(15) 0.4466(5) 0.0297(5) Uani 1 1 d D . .
O1' O 0.60078(8) 0.50700(10) 0.5133(4) 0.0357(4) Uani 1 1 d . . .
C1" C 0.54510(11) 0.45718(15) 0.5151(5) 0.0314(5) Uani 1 1 d . . .
O1" O 0.49380(9) 0.48633(12) 0.4599(4) 0.0385(5) Uani 1 1 d . . .
C2" C 0.55809(14) 0.36317(17) 0.5941(6) 0.0457(7) Uani 1 1 d . . .
H2"A H 0.5205 0.3248 0.5626 0.069 Uiso 1 1 calc R . .
H2"B H 0.5661 0.3641 0.7532 0.069 Uiso 1 1 calc R . .
H2"C H 0.5962 0.3390 0.5182 0.069 Uiso 1 1 calc R . .
C2' C 0.56514(11) 0.65801(16) 0.5836(4) 0.0327(5) Uani 1 1 d D A .
H2' H 0.5457 0.6381 0.7170 0.039 Uiso 1 1 calc R . .
C3' C 0.56266(10) 0.74802(16) 0.5214(5) 0.0322(5) Uani 1 1 d D . .
C4' C 0.59058(12) 0.77700(17) 0.3283(5) 0.0372(6) Uani 1 1 d D A .
H4' H 0.5880 0.8388 0.2866 0.045 Uiso 1 1 calc R . .
C5' C 0.62252(11) 0.71517(17) 0.1949(5) 0.0351(5) Uani 1 1 d D . .
H5' H 0.6418 0.7355 0.0618 0.042 Uiso 1 1 calc R A .
O3' O 0.5361(13) 0.8088(9) 0.675(3) 0.0416(9) Uani 0.425 1 d PD A 1
C3" C 0.4866(10) 0.8617(16) 0.616(4) 0.0477(19) Uani 0.425 1 d PD A 1
C4" C 0.4668(10) 0.920(2) 0.807(7) 0.062(3) Uani 0.425 1 d PD A 1
H4"A H 0.4631 0.8831 0.9397 0.093 Uiso 0.425 1 calc PR A 1
H4"B H 0.4249 0.9484 0.7747 0.093 Uiso 0.425 1 calc PR A 1
H4"C H 0.4994 0.9674 0.8297 0.093 Uiso 0.425 1 calc PR A 1
O3" O 0.464(2) 0.860(4) 0.435(6) 0.104(8) Uani 0.425 1 d PD A 1
O3'B O 0.5321(12) 0.8084(9) 0.667(3) 0.0416(9) Uani 0.425 1 d PD A 2
C3"B C 0.4781(9) 0.8509(15) 0.602(4) 0.0477(19) Uani 0.425 1 d PD A 2
C4"B C 0.4540(8) 0.9112(19) 0.784(7) 0.062(3) Uani 0.425 1 d PD A 2
H4"D H 0.4066 0.9135 0.7794 0.093 Uiso 0.425 1 calc PR A 2
H4"E H 0.4715 0.9722 0.7636 0.093 Uiso 0.425 1 calc PR A 2
H4"F H 0.4681 0.8872 0.9262 0.093 Uiso 0.425 1 calc PR A 2
O3"B O 0.455(2) 0.840(4) 0.424(6) 0.104(8) Uani 0.425 1 d PD A 2
O3'C O 0.5352(6) 0.8106(11) 0.668(3) 0.0416(9) Uani 0.15 1 d PDU A 3
C3"C C 0.4710(6) 0.8221(11) 0.664(3) 0.0477(19) Uani 0.15 1 d PDU A 3
C4"C C 0.4526(11) 0.902(4) 0.804(11) 0.062(3) Uani 0.15 1 d PDU A 3
H4"G H 0.4916 0.9275 0.8715 0.093 Uiso 0.15 1 calc PR A 3
H4"H H 0.4229 0.8819 0.9206 0.093 Uiso 0.15 1 calc PR A 3
H4"I H 0.4314 0.9475 0.7129 0.093 Uiso 0.15 1 calc PR A 3
O3"C O 0.4359(6) 0.7726(13) 0.566(4) 0.075(6) Uani 0.15 1 d PDU A 3

loop_
_atom_site_aniso_label
_atom_site_aniso_U_11
_atom_site_aniso_U_22
_atom_site_aniso_U_33
_atom_site_aniso_U_23
_atom_site_aniso_U_13
_atom_site_aniso_U_12
C1 0.0325(11) 0.0343(11) 0.0331(13) 0.0001(11) 0.0009(10) -0.0015(9)
C6 0.0473(13) 0.0294(11) 0.0385(14) 0.0026(11) 0.0002(12) -0.0061(10)
C7 0.0468(15) 0.0510(15) 0.0336(13) -0.0077(13) -0.0026(13) 0.0000(12)
C2 0.0353(12) 0.0454(13) 0.0347(14) -0.0001(12) 0.0038(11) -0.0033(10)
O2 0.0379(9) 0.0528(11) 0.0318(9) -0.0025(9) 0.0077(9) 0.0017(8)
C3 0.0376(13) 0.0485(15) 0.0410(15) 0.0021(12) -0.0010(12) 0.0131(11)
C4 0.0497(14) 0.0379(12) 0.0430(15) 0.0045(13) 0.0041(13) 0.0061(10)
C4A 0.0404(12) 0.0311(11) 0.0335(12) -0.0051(11) 0.0001(11) 0.0059(9)
C5 0.0500(15) 0.0392(12) 0.0370(15) -0.0106(12) -0.0019(12) -0.0003(11)
C9A 0.0290(10) 0.0267(9) 0.0229(10) -0.0004(8) 0.0014(8) 0.0015(7)
C9 0.0296(10) 0.0360(11) 0.0278(11) -0.0026(10) -0.0003(10) 0.0043(8)
C6' 0.0252(9) 0.0303(10) 0.0307(12) 0.0002(10) -0.0008(9) 0.0021(8)
C1' 0.0242(9) 0.0288(10) 0.0363(12) 0.0056(10) 0.0012(9) -0.0004(8)
O1' 0.0271(7) 0.0295(8) 0.0504(11) 0.0084(9) 0.0048(8) -0.0013(6)
C1" 0.0333(11) 0.0324(10) 0.0283(11) -0.0003(10) 0.0054(10) -0.0054(9)
O1" 0.0345(9) 0.0429(10) 0.0381(11) 0.0035(9) -0.0079(8) -0.0071(7)
C2" 0.0449(13) 0.0326(12) 0.0596(19) 0.0062(13) 0.0037(14) -0.0023(10)
C2' 0.0277(10) 0.0376(11) 0.0329(13) -0.0003(10) 0.0039(9) -0.0020(9)
C3' 0.0249(9) 0.0330(10) 0.0386(12) -0.0058(11) -0.0002(10) 0.0016(8)
C4' 0.0338(11) 0.0290(10) 0.0489(15) 0.0040(11) 0.0031(12) 0.0020(9)
C5' 0.0330(11) 0.0374(12) 0.0349(12) 0.0071(10) 0.0056(11) 0.0027(9)
O3' 0.034(2) 0.0448(9) 0.0464(13) -0.0155(10) 0.0004(13) 0.0053(9)
C3" 0.039(4) 0.051(5) 0.053(3) -0.013(3) -0.002(3) 0.009(3)
C4" 0.042(5) 0.073(6) 0.072(6) -0.034(4) -0.003(6) 0.015(5)
O3" 0.086(9) 0.151(19) 0.075(4) -0.048(6) -0.037(4) 0.079(11)
O3'B 0.034(2) 0.0448(9) 0.0464(13) -0.0155(10) 0.0004(13) 0.0053(9)
C3"B 0.039(4) 0.051(5) 0.053(3) -0.013(3) -0.002(3) 0.009(3)
C4"B 0.042(5) 0.073(6) 0.072(6) -0.034(4) -0.003(6) 0.015(5)
O3"B 0.086(9) 0.151(19) 0.075(4) -0.048(6) -0.037(4) 0.079(11)
O3'C 0.034(2) 0.0448(9) 0.0464(13) -0.0155(10) 0.0004(13) 0.0053(9)
C3"C 0.039(4) 0.051(5) 0.053(3) -0.013(3) -0.002(3) 0.009(3)
C4"C 0.042(5) 0.073(6) 0.072(6) -0.034(4) -0.003(6) 0.015(5)
O3"C 0.034(5) 0.096(12) 0.095(15) -0.058(11) -0.026(8) 0.031(7)

loop_
_atom_type_symbol
_atom_type_description
_atom_type_scat_dispersion_real
_atom_type_scat_dispersion_imag
_atom_type_scat_source
C C 0.0033 0.0016 'International Tables Vol C Tables 4.2.6.8 and 6.1.1.4'
H H 0.0000 0.0000 'International Tables Vol C Tables 4.2.6.8 and 6.1.1.4'
O O 0.0106 0.0060 'International Tables Vol C Tables 4.2.6.8 and 6.1.1.4'

loop_
_geom_angle_atom_site_label_1
_geom_angle_atom_site_label_2
_geom_angle_atom_site_label_3
_geom_angle
C2 C1 C6 108.8(2)
C2 C1 C7 113.9(2)
C6 C1 C7 107.2(2)
C2 C1 C9A 100.09(19)
C6 C1 C9A 114.5(2)
C7 C1 C9A 112.3(2)
C1 C6 H6A 109.5
C1 C6 H6B 109.5
H6A C6 H6B 109.5
C1 C6 H6C 109.5
H6A C6 H6C 109.5
H6B C6 H6C 109.5
C1 C7 H7A 109.5
C1 C7 H7B 109.5
H7A C7 H7B 109.5
C1 C7 H7C 109.5
H7A C7 H7C 109.5
H7B C7 H7C 109.5
O2 C2 C1 100.9(2)
O2 C2 C3 102.7(2)
C1 C2 C3 113.9(2)
O2 C2 H2 112.8
C1 C2 H2 112.8
C3 C2 H2 112.8
C2 O2 C4A 96.1(2)
C2 C3 C4 101.8(2)
C2 C3 H3A 111.4
C4 C3 H3A 111.4
C2 C3 H3B 111.4
C4 C3 H3B 111.4
H3A C3 H3B 109.3
C4A C4 C3 101.4(2)
C4A C4 H4A 111.5
C3 C4 H4A 111.5
C4A C4 H4B 111.5
C3 C4 H4B 111.5
H4A C4 H4B 109.3
O2 C4A C5 108.3(2)
O2 C4A C4 100.0(2)
C5 C4A C4 116.9(2)
O2 C4A C9A 102.81(18)
C5 C4A C9A 118.2(2)
C4 C4A C9A 108.0(2)
C4A C5 H5A 109.5
C4A C5 H5B 109.5
H5A C5 H5B 109.5
C4A C5 H5C 109.5
H5A C5 H5C 109.5
H5B C5 H5C 109.5
C9 C9A C4A 116.2(2)
C9 C9A C1 118.28(18)
C4A C9A C1 101.56(18)
C9 C9A H9A 106.7
C4A C9A H9A 106.7
C1 C9A H9A 106.7
C6' C9 C9A 113.1(2)
C6' C9 H9B 109.0
C9A C9 H9B 109.0
C6' C9 H9C 109.0
C9A C9 H9C 109.0
H9B C9 H9C 107.8
C1' C6' C5' 116.3(2)
C1' C6' C9 121.7(2)
C5' C6' C9 122.0(2)
C2' C1' C6' 123.3(2)
C2' C1' O1' 118.1(2)
C6' C1' O1' 118.5(2)
C1" O1' C1' 117.76(18)
O1" C1" O1' 123.5(2)
O1" C1" C2" 125.9(2)
O1' C1" C2" 110.7(2)
C1" C2" H2"A 109.5
C1" C2" H2"B 109.5
H2"A C2" H2"B 109.5
C1" C2" H2"C 109.5
H2"A C2" H2"C 109.5
H2"B C2" H2"C 109.5
C1' C2' C3' 118.1(2)
C1' C2' H2' 120.9
C3' C2' H2' 120.9
C4' C3' C2' 121.1(2)
C4' C3' O3'C 120.3(9)
C2' C3' O3'C 118.4(9)
C4' C3' O3' 121.9(7)
C2' C3' O3' 116.7(7)
C4' C3' O3'B 121.8(7)
C2' C3' O3'B 117.1(7)
C3' C4' C5' 119.4(2)
C3' C4' H4' 120.3
C5' C4' H4' 120.3
C4' C5' C6' 121.7(2)
C4' C5' H5' 119.2
C6' C5' H5' 119.2
C3" O3' C3' 119.7(17)
O3" C3" O3' 122.4(5)
O3" C3" C4" 127.7(6)
O3' C3" C4" 109.9(5)
C3" C4" H4"A 109.5
C3" C4" H4"B 109.5
H4"A C4" H4"B 109.5
C3" C4" H4"C 109.5
H4"A C4" H4"C 109.5
H4"B C4" H4"C 109.5
C3"B O3'B C3' 119.2(17)
O3"B C3"B O3'B 122.4(5)
O3"B C3"B C4"B 127.7(6)
O3'B C3"B C4"B 109.9(5)
C3"B C4"B H4"D 109.5
C3"B C4"B H4"E 109.5
H4"D C4"B H4"E 109.5
C3"B C4"B H4"F 109.5
H4"D C4"B H4"F 109.5
H4"E C4"B H4"F 109.5
C3"C O3'C C3' 118.2(8)
O3"C C3"C O3'C 122.5(6)
O3"C C3"C C4"C 127.6(6)
O3'C C3"C C4"C 109.9(6)
C3"C C4"C H4"G 109.5
C3"C C4"C H4"H 109.5
H4"G C4"C H4"H 109.5
C3"C C4"C H4"I 109.5
H4"G C4"C H4"I 109.5
H4"H C4"C H4"I 109.5

loop_
_geom_bond_atom_site_label_1
_geom_bond_atom_site_label_2
_geom_bond_distance
C1 C2 1.520(4)
C1 C6 1.536(4)
C1 C7 1.547(4)
C1 C9A 1.566(3)
C6 H6A 0.9800
C6 H6B 0.9800
C6 H6C 0.9800
C7 H7A 0.9800
C7 H7B 0.9800
C7 H7C 0.9800
C2 O2 1.442(4)
C2 C3 1.529(4)
C2 H2 1.0000
O2 C4A 1.483(3)
C3 C4 1.556(4)
C3 H3A 0.9900
C3 H3B 0.9900
C4 C4A 1.522(4)
C4 H4A 0.9900
C4 H4B 0.9900
C4A C5 1.502(4)
C4A C9A 1.563(3)
C5 H5A 0.9800
C5 H5B 0.9800
C5 H5C 0.9800
C9A C9 1.537(3)
C9A H9A 1.0000
C9 C6' 1.515(3)
C9 H9B 0.9900
C9 H9C 0.9900
C6' C1' 1.394(3)
C6' C5' 1.398(3)
C1' C2' 1.378(3)
C1' O1' 1.409(3)
O1' C1" 1.366(3)
C1" O1" 1.192(3)
C1" C2" 1.495(3)
C2" H2"A 0.9800
C2" H2"B 0.9800
C2" H2"C 0.9800
C2' C3' 1.385(3)
C2' H2' 0.9500
C3' C4' 1.375(4)
C3' O3'C 1.404(7)
C3' O3' 1.405(6)
C3' O3'B 1.407(6)
C4' C5' 1.388(4)
C4' H4' 0.9500
C5' H5' 0.9500
O3' C3" 1.338(5)
C3" O3" 1.190(7)
C3" C4" 1.502(7)
C4" H4"A 0.9800
C4" H4"B 0.9800
C4" H4"C 0.9800
O3'B C3"B 1.338(5)
C3"B O3"B 1.190(7)
C3"B C4"B 1.501(7)
C4"B H4"D 0.9800
C4"B H4"E 0.9800
C4"B H4"F 0.9800
O3'C C3"C 1.337(6)
C3"C O3"C 1.190(7)
C3"C C4"C 1.502(8)
C4"C H4"G 0.9800
C4"C H4"H 0.9800
C4"C H4"I 0.9800

loop_
_geom_torsion_atom_site_label_1
_geom_torsion_atom_site_label_2
_geom_torsion_atom_site_label_3
_geom_torsion_atom_site_label_4
_geom_torsion
C6 C1 C2 O2 -73.6(2)
C7 C1 C2 O2 166.9(2)
C9A C1 C2 O2 46.8(2)
C6 C1 C2 C3 177.2(2)
C7 C1 C2 C3 57.7(3)
C9A C1 C2 C3 -62.4(3)
C1 C2 O2 C4A -61.8(2)
C3 C2 O2 C4A 56.0(2)
O2 C2 C3 C4 -30.9(3)
C1 C2 C3 C4 77.2(3)
C2 C3 C4 C4A -5.9(3)
C2 O2 C4A C5 177.7(2)
C2 O2 C4A C4 -59.5(2)
C2 O2 C4A C9A 51.7(2)
C3 C4 C4A O2 39.6(2)
C3 C4 C4A C5 156.1(2)
C3 C4 C4A C9A -67.6(3)
O2 C4A C9A C9 107.0(2)
C5 C4A C9A C9 -12.3(3)
C4 C4A C9A C9 -147.9(2)
O2 C4A C9A C1 -22.8(2)
C5 C4A C9A C1 -142.0(2)
C4 C4A C9A C1 82.4(2)
C2 C1 C9A C9 -141.7(2)
C6 C1 C9A C9 -25.6(3)
C7 C1 C9A C9 97.0(3)
C2 C1 C9A C4A -13.3(2)
C6 C1 C9A C4A 102.9(2)
C7 C1 C9A C4A -134.5(2)
C4A C9A C9 C6' 171.2(2)
C1 C9A C9 C6' -67.6(3)
C9A C9 C6' C1' -63.8(3)
C9A C9 C6' C5' 115.4(3)
C5' C6' C1' C2' -2.0(3)
C9 C6' C1' C2' 177.2(2)
C5' C6' C1' O1' -178.7(2)
C9 C6' C1' O1' 0.5(3)
C2' C1' O1' C1" 69.5(3)
C6' C1' O1' C1" -113.7(3)
C1' O1' C1" O1" 1.3(4)
C1' O1' C1" C2" -178.8(3)
C6' C1' C2' C3' 1.4(4)
O1' C1' C2' C3' 178.1(2)
C1' C2' C3' C4' 0.1(3)
C1' C2' C3' O3'C -175.1(6)
C1' C2' C3' O3' -173.7(14)
C1' C2' C3' O3'B -178.1(13)
C2' C3' C4' C5' -0.8(4)
O3'C C3' C4' C5' 174.3(6)
O3' C3' C4' C5' 172.7(14)
O3'B C3' C4' C5' 177.3(14)
C3' C4' C5' C6' 0.1(4)
C1' C6' C5' C4' 1.3(4)
C9 C6' C5' C4' -178.0(2)
C4' C3' O3' C3" 62(3)
C2' C3' O3' C3" -124.6(17)
O3'C C3' O3' C3" 21(35)
O3'B C3' O3' C3" -27(17)
C3' O3' C3" O3" -1(3)
C3' O3' C3" C4" 179.9(19)
C4' C3' O3'B C3"B 66(3)
C2' C3' O3'B C3"B -115.9(17)
O3'C C3' O3'B C3"B 128(23)
O3' C3' O3'B C3"B 159(19)
C3' O3'B C3"B O3"B -1(3)
C3' O3'B C3"B C4"B 179.7(18)
C4' C3' O3'C C3"C 99.2(17)
C2' C3' O3'C C3"C -85.5(19)
O3' C3' O3'C C3"C -120(37)
O3'B C3' O3'C C3"C -20(22)
C3' O3'C C3"C O3"C 11(3)
C3' O3'C C3"C C4"C -171(4)
